data_7063380
loop_
_publ_author_name
'Missina, Juliana M.'
'Camilo, Helo\'isa de S.'
'Bottini, R\'ubia C. R.'
'Silva, Isabela P. S.'
'Fachini, Lucas G.'
'Rossi, Patrizia'
'Paoli, Paola'
'S\'a, Eduardo L. de'
'Nunes, Giovana G.'

_publ_section_title
;
 Exploring the interaction of decavanadate with methylene blue, toluidine
 blue and rhodamine B
;
_journal_issue 34
_journal_name_full 'New Journal of Chemistry'
_journal_page_first 14873
_journal_page_last 14883
_journal_paper_doi 10.1039/D4NJ02454K
_journal_volume 48
_journal_year 2024
_chemical_formula_sum 'C36 H62 N12 O32 V10'
_chemical_formula_weight 1684.37
_space_group_crystal_system monoclinic
_space_group_IT_number 14
_space_group_name_Hall '-P 2ybc'
_space_group_name_H-M_alt 'P 1 21/c 1'
_atom_sites_solution_hydrogens mixed
_audit_creation_method SHELXL-2018/3
_audit_update_record
;
2024-07-22 deposited with the CCDC.	2024-07-30 downloaded from the CCDC.
;
_cell_angle_alpha 90
_cell_angle_beta 93.605(2)
_cell_angle_gamma 90
_cell_formula_units_Z 2
_cell_length_a 8.8451(5)
_cell_length_b 15.2198(8)
_cell_length_c 21.2242(13)
_cell_measurement_reflns_used 9669
_cell_measurement_temperature 100(1)
_cell_measurement_theta_max 28.2779
_cell_measurement_theta_min 2.6767
_cell_volume 2851.6(3)
_computing_cell_refinement 'Bruker SAINT'
_computing_data_collection 'Bruker APEX2'
_computing_data_reduction 'Bruker SAINT'
_computing_publication_material 'PARST97 (Nardelli, 1995)'
_computing_structure_refinement 'SHELXL-2018/3 (Sheldrick, 2018)'
_computing_structure_solution 'SHELXT  (Sheldrick, 2015)'
_diffrn_ambient_temperature 100(1)
_diffrn_measured_fraction_theta_full 0.999
_diffrn_measured_fraction_theta_max 0.998
_diffrn_measurement_device_type 'Bruker APEX-II CCD'
_diffrn_measurement_method '\f and \w scans'
_diffrn_radiation_type MoK\a
_diffrn_radiation_wavelength 0.71073
_diffrn_reflns_av_R_equivalents 0.0694
_diffrn_reflns_av_unetI/netI 0.0230
_diffrn_reflns_Laue_measured_fraction_full 0.999
_diffrn_reflns_Laue_measured_fraction_max 0.998
_diffrn_reflns_limit_h_max 11
_diffrn_reflns_limit_h_min -11
_diffrn_reflns_limit_k_max 20
_diffrn_reflns_limit_k_min -20
_diffrn_reflns_limit_l_max 28
_diffrn_reflns_limit_l_min -28
_diffrn_reflns_number 230611
_diffrn_reflns_point_group_measured_fraction_full 0.999
_diffrn_reflns_point_group_measured_fraction_max 0.998
_diffrn_reflns_theta_full 25.242
_diffrn_reflns_theta_max 28.312
_diffrn_reflns_theta_min 2.667
_exptl_absorpt_coefficient_mu 1.664
_exptl_absorpt_correction_T_max 0.7457
_exptl_absorpt_correction_T_min 0.6489
_exptl_absorpt_correction_type multi-scan
_exptl_absorpt_process_details
;
Krause, L., Herbst-Irmer, R., Sheldrick, G. M., Stalke, D. (2015).
"Comparison of silver and molybdenum microfocus X-ray sources for
single-crystal structure determination"
J. Appl. Cryst. 48, 3-10.
doi:10.1107/S1600576714022985
;
_exptl_crystal_colour yellow
_exptl_crystal_density_diffrn 1.962
_exptl_crystal_description parallelepiped
_exptl_crystal_F_000 1696
_exptl_crystal_size_max 0.463
_exptl_crystal_size_mid 0.080
_exptl_crystal_size_min 0.068
_refine_diff_density_max 0.892
_refine_diff_density_min -0.900
_refine_diff_density_rms 0.133
_refine_ls_extinction_method none
_refine_ls_goodness_of_fit_ref 1.122
_refine_ls_hydrogen_treatment mixed
_refine_ls_matrix_type full
_refine_ls_number_parameters 434
_refine_ls_number_reflns 7083
_refine_ls_number_restraints 40
_refine_ls_restrained_S_all 1.123
_refine_ls_R_factor_all 0.0644
_refine_ls_R_factor_gt 0.0508
_refine_ls_shift/su_max 0.001
_refine_ls_shift/su_mean 0.000
_refine_ls_structure_factor_coef Fsqd
_refine_ls_weighting_details 'w=1/[\s^2^(Fo^2^)+(0.0699P)^2^+5.1309P] where P=(Fo^2^+2Fc^2^)/3'
_refine_ls_weighting_scheme calc
_refine_ls_wR_factor_gt 0.1273
_refine_ls_wR_factor_ref 0.1351
_reflns_Friedel_coverage 0.000
_reflns_number_gt 5791
_reflns_number_total 7083
_reflns_threshold_expression 'I > 2\s(I)'
_cod_data_source_file d4nj02454k2.cif
_cod_data_source_block 23ampV10
_cod_depositor_comments
;
The following automatic conversions were performed:

data item '_exptl_absorpt_correction_type' value 'Multi-Scan' was
changed to 'multi-scan' in accordance with the
/home/data/users/saulius/crontab/automatic-downloads/rss-feeds/RSC/lib/dictionaries/cif_core.dic
dictionary named 'cif_core.dic' version 2.4.2 last updated on
2011-04-26.

Automatic conversion script
Id: cif_fix_values 8170 2020-07-09 18:12:32Z antanas 

 Adding full bibliography for 7063379--7063380.cif.
;
_cod_original_sg_symbol_H-M 'P 21/c'
_cod_database_code 7063380
_shelx_shelxl_version_number 2018/3
_shelx_space_group_comment
;
The symmetry employed for this shelxl refinement is uniquely defined
by the following loop, which should always be used as a source of
symmetry information in preference to the above space-group names.
They are only intended as comments.
;
_shelx_estimated_absorpt_t_min 0.513
_shelx_estimated_absorpt_t_max 0.895

loop_
_space_group_symop_operation_xyz
'x, y, z'
'-x, y+1/2, -z+1/2'
'-x, -y, -z'
'x, -y-1/2, z-1/2'

loop_
_atom_site_label
_atom_site_type_symbol
_atom_site_fract_x
_atom_site_fract_y
_atom_site_fract_z
_atom_site_U_iso_or_equiv
_atom_site_adp_type
_atom_site_occupancy
_atom_site_site_symmetry_order
_atom_site_calc_flag
_atom_site_refinement_flags_posn
_atom_site_refinement_flags_adp
_atom_site_refinement_flags_occupancy
_atom_site_disorder_assembly
_atom_site_disorder_group
V1 V 0.46398(6) 0.46738(4) 0.66008(2) 0.01803(13) Uani 1 1 d . . . . .
V2 V 0.55037(6) 0.34024(3) 0.55386(3) 0.01665(13) Uani 1 1 d . . . . .
V3 V 0.32747(5) 0.49542(3) 0.52352(2) 0.01501(13) Uani 1 1 d . . . . .
V4 V 0.56146(6) 0.62960(3) 0.58502(3) 0.01771(13) Uani 1 1 d . . . . .
V5 V 0.78452(6) 0.47400(3) 0.61404(3) 0.01755(13) Uani 1 1 d . . . . .
O1 O 0.3828(3) 0.45340(17) 0.72507(12) 0.0257(5) Uani 1 1 d . . . . .
O2 O 0.4622(2) 0.35140(14) 0.62679(11) 0.0199(4) Uani 1 1 d . . . . .
O3 O 0.2765(2) 0.47940(14) 0.59770(10) 0.0177(4) Uani 1 1 d . . . . .
O4 O 0.4675(2) 0.58934(15) 0.65249(10) 0.0201(4) Uani 1 1 d . . . . .
O5 O 0.6638(2) 0.46147(15) 0.68131(11) 0.0204(5) Uani 1 1 d . . . . .
O6 O 0.5498(2) 0.23512(14) 0.54311(11) 0.0217(5) Uani 1 1 d . . . . .
O7 O 0.3644(2) 0.37414(14) 0.50362(10) 0.0178(4) Uani 1 1 d . . . . .
O8 O 0.1660(2) 0.50688(14) 0.47765(10) 0.0185(4) Uani 1 1 d . . . . .
O9 O 0.3721(2) 0.62010(14) 0.53062(10) 0.0172(4) Uani 1 1 d . . . . .
O10 O 0.5648(3) 0.73422(15) 0.59774(11) 0.0226(5) Uani 1 1 d . . . . .
O11 O 0.7531(2) 0.59549(15) 0.61430(11) 0.0201(4) Uani 1 1 d . . . . .
O12 O 0.9544(2) 0.46625(15) 0.64633(11) 0.0221(5) Uani 1 1 d . . . . .
O13 O 0.7464(2) 0.35904(14) 0.58810(11) 0.0201(5) Uani 1 1 d . . . . .
O14 O 0.5535(2) 0.48692(14) 0.55936(10) 0.0167(4) Uani 1 1 d . . . . .
C1 C 0.8420(4) 0.1570(2) 0.63874(19) 0.0295(8) Uani 1 1 d D . . . .
H1 H 0.7337(16) 0.162(3) 0.626(2) 0.035 Uiso 1 1 d D U . . .
C2 C 0.9072(5) 0.0815(3) 0.6632(2) 0.0430(10) Uani 1 1 d D . . . .
H2 H 0.850(5) 0.0270(19) 0.668(2) 0.052 Uiso 1 1 d D U . . .
C3 C 1.0658(5) 0.0830(2) 0.6786(2) 0.0367(9) Uani 1 1 d D . . . .
H3 H 1.115(5) 0.034(2) 0.701(2) 0.044 Uiso 1 1 d D U . . .
C4 C 1.1522(4) 0.1551(2) 0.66970(19) 0.0308(8) Uani 1 1 d . . . . .
C5 C 1.3198(4) 0.1571(3) 0.6866(2) 0.0381(9) Uani 1 1 d D . . . .
H5A H 1.378(5) 0.169(3) 0.6499(15) 0.057 Uiso 1 1 d D U . . .
H5B H 1.360(5) 0.1011(18) 0.703(2) 0.057 Uiso 1 1 d D U . . .
H5C H 1.347(6) 0.201(3) 0.7192(18) 0.057 Uiso 1 1 d D U . . .
C6 C 1.0794(4) 0.2320(2) 0.64391(15) 0.0220(6) Uani 1 1 d . . . . .
N1 N 0.9270(3) 0.22881(18) 0.63013(14) 0.0238(6) Uani 1 1 d . . . . .
H1N H 0.875(5) 0.280(3) 0.6142(19) 0.029 Uiso 1 1 d . U . . .
N2 N 1.1520(3) 0.3055(2) 0.63302(15) 0.0275(6) Uani 1 1 d D . . . .
H2NA H 1.2509(13) 0.306(3) 0.640(2) 0.033 Uiso 1 1 d D U . . .
H2NB H 1.097(4) 0.3503(19) 0.620(2) 0.033 Uiso 1 1 d D U . . .
C7 C 0.8592(4) 0.7858(2) 0.69181(16) 0.0234(7) Uani 1 1 d D . . . .
H7 H 0.7497(14) 0.783(3) 0.6821(19) 0.028 Uiso 1 1 d D U . . .
C8 C 0.9365(4) 0.8524(2) 0.72163(16) 0.0243(7) Uani 1 1 d D . . . .
H8 H 0.879(4) 0.9011(18) 0.7385(18) 0.029 Uiso 1 1 d D U . . .
C9 C 1.0948(4) 0.8433(2) 0.73325(15) 0.0226(6) Uani 1 1 d D . . . .
H9 H 1.150(4) 0.8924(18) 0.7534(17) 0.027 Uiso 1 1 d D U . . .
C10 C 1.1702(4) 0.7693(2) 0.71562(15) 0.0229(7) Uani 1 1 d . . . . .
C11 C 1.3376(4) 0.7573(3) 0.72946(18) 0.0292(8) Uani 1 1 d D . . . .
H11A H 1.363(5) 0.7044(19) 0.7541(19) 0.044 Uiso 1 1 d D U . . .
H11B H 1.387(5) 0.755(3) 0.6893(12) 0.044 Uiso 1 1 d D U . . .
H11C H 1.384(5) 0.804(2) 0.7562(19) 0.044 Uiso 1 1 d D U . . .
C12 C 1.0845(4) 0.7008(2) 0.68489(16) 0.0226(6) Uani 1 1 d . . . . .
N3 N 0.9336(3) 0.7122(2) 0.67392(14) 0.0223(6) Uani 1 1 d . . . . .
H3N H 0.884(5) 0.674(3) 0.659(2) 0.027 Uiso 1 1 d . U . . .
N4 N 1.1469(3) 0.6271(2) 0.66567(15) 0.0283(7) Uani 1 1 d D . . . .
H4NA H 1.2459(13) 0.624(3) 0.670(2) 0.034 Uiso 1 1 d D U . . .
H4NB H 1.090(4) 0.5837(19) 0.6505(19) 0.034 Uiso 1 1 d D U . . .
C13A C 0.2558(7) 0.8344(4) 0.5626(3) 0.0322(16) Uiso 0.840(5) 1 d . U P A 1
H13A H 0.362071 0.833326 0.572298 0.039 Uiso 0.840(5) 1 calc R U P A 1
C14A C 0.1781(6) 0.9112(3) 0.5674(2) 0.0380(11) Uiso 0.840(5) 1 d . U P A 1
H14A H 0.226996 0.964008 0.581152 0.046 Uiso 0.840(5) 1 calc R U P A 1
C15A C 0.0211(9) 0.9080(5) 0.5507(3) 0.037(2) Uiso 0.840(5) 1 d . U P A 1
H15A H -0.035885 0.960494 0.554386 0.045 Uiso 0.840(5) 1 calc R U P A 1
C16A C -0.0528(5) 0.8352(3) 0.5299(2) 0.0294(9) Uiso 0.840(5) 1 d . U P A 1
C17A C -0.2175(6) 0.8363(3) 0.5108(2) 0.0302(11) Uiso 0.840(5) 1 d . U P A 1
H17A H -0.249920 0.777330 0.497212 0.045 Uiso 0.840(5) 1 calc R U P A 1
H17B H -0.274479 0.854546 0.546719 0.045 Uiso 0.840(5) 1 calc R U P A 1
H17C H -0.236630 0.877738 0.475871 0.045 Uiso 0.840(5) 1 calc R U P A 1
C18A C 0.0333(6) 0.7556(3) 0.5290(2) 0.0268(10) Uiso 0.840(5) 1 d . U P A 1
N5A N 0.1828(4) 0.7592(3) 0.54405(18) 0.032 Uiso 0.840(5) 1 d . U P A 1
H5A1 H 0.236219 0.710669 0.541806 0.032 Uiso 0.840(5) 1 calc R U P A 1
N6A N -0.0268(5) 0.6775(3) 0.51158(19) 0.0319(9) Uiso 0.840(5) 1 d . . P A 1
H6A1 H 0.031500 0.630771 0.510280 0.038 Uiso 0.840(5) 1 calc R U P A 1
H6A2 H -0.124567 0.673102 0.501464 0.038 Uiso 0.840(5) 1 calc R U P A 1
C13B C -0.2415(19) 0.8344(11) 0.5162(14) 0.04(2) Uiso 0.160(5) 1 d D U P A 2
H13B H -0.347329 0.833029 0.505394 0.048 Uiso 0.160(5) 1 calc R U P A 2
C14B C -0.1644(19) 0.9202(11) 0.5337(10) 0.032(5) Uiso 0.160(5) 1 d D U P A 2
H14B H -0.217923 0.974301 0.534370 0.038 Uiso 0.160(5) 1 calc R U P A 2
C15B C 0.0038(19) 0.9140(11) 0.5499(12) 0.022(10) Uiso 0.160(5) 1 d D U P A 2
H15B H 0.064594 0.963909 0.560682 0.027 Uiso 0.160(5) 1 calc R U P A 2
C16B C 0.0676(17) 0.8223(11) 0.5476(9) 0.020(4) Uiso 0.160(5) 1 d D U P A 2
C17B C 0.2354(18) 0.817(2) 0.5653(14) 0.031(8) Uiso 0.160(5) 1 d D U P A 2
H17D H 0.272053 0.874669 0.580120 0.047 Uiso 0.160(5) 1 calc R U P A 2
H17E H 0.253742 0.773624 0.599058 0.047 Uiso 0.160(5) 1 calc R U P A 2
H17F H 0.289166 0.799417 0.528389 0.047 Uiso 0.160(5) 1 calc R U P A 2
C18B C -0.0142(18) 0.7473(12) 0.5245(9) 0.012(4) Uiso 0.160(5) 1 d D U P A 2
N5B N -0.1633(15) 0.7629(9) 0.5160(7) 0.013(3) Uiso 0.160(5) 1 d D . P A 2
H5B1 H -0.218179 0.715317 0.508925 0.015 Uiso 0.160(5) 1 calc R U P A 2
N6B N 0.034(2) 0.6741(12) 0.5272(9) 0.023(4) Uiso 0.160(5) 1 d . . P A 2
H6B1 H -0.028172 0.629168 0.523591 0.027 Uiso 0.160(5) 1 calc R U P A 2
H6B2 H 0.132497 0.665163 0.532843 0.027 Uiso 0.160(5) 1 calc R U P A 2

loop_
_atom_site_aniso_label
_atom_site_aniso_U_11
_atom_site_aniso_U_22
_atom_site_aniso_U_33
_atom_site_aniso_U_23
_atom_site_aniso_U_13
_atom_site_aniso_U_12
V1 0.0155(3) 0.0186(3) 0.0202(3) 0.0034(2) 0.00306(19) 0.00025(19)
V2 0.0152(2) 0.0126(3) 0.0223(3) 0.00411(19) 0.00242(19) 0.00055(18)
V3 0.0114(2) 0.0134(3) 0.0204(3) 0.00352(19) 0.00241(18) 0.00060(18)
V4 0.0160(2) 0.0141(3) 0.0230(3) 0.0020(2) 0.00092(19) 0.00004(19)
V5 0.0130(2) 0.0175(3) 0.0220(3) 0.0045(2) 0.00047(19) 0.00013(18)
O1 0.0209(11) 0.0296(13) 0.0271(12) 0.0050(10) 0.0056(9) -0.0005(9)
O2 0.0159(10) 0.0176(11) 0.0262(11) 0.0057(9) 0.0023(8) -0.0022(8)
O3 0.0135(10) 0.0161(11) 0.0239(11) 0.0021(8) 0.0039(8) 0.0022(8)
O4 0.0166(10) 0.0190(11) 0.0249(11) 0.0013(9) 0.0026(8) 0.0006(8)
O5 0.0175(10) 0.0215(11) 0.0223(11) 0.0033(9) 0.0008(8) -0.0004(9)
O6 0.0204(11) 0.0140(11) 0.0310(12) 0.0046(9) 0.0032(9) 0.0008(8)
O7 0.0147(10) 0.0142(10) 0.0246(11) 0.0035(8) 0.0029(8) -0.0005(8)
O8 0.0129(10) 0.0164(11) 0.0265(11) 0.0041(9) 0.0028(8) 0.0009(8)
O9 0.0150(10) 0.0137(10) 0.0230(11) 0.0021(8) 0.0036(8) 0.0009(8)
O10 0.0234(11) 0.0167(11) 0.0276(12) -0.0001(9) 0.0003(9) -0.0002(9)
O11 0.0157(10) 0.0184(11) 0.0260(11) 0.0027(9) 0.0001(8) -0.0020(8)
O12 0.0156(10) 0.0232(12) 0.0275(12) 0.0048(9) 0.0004(9) -0.0010(9)
O13 0.0151(10) 0.0174(11) 0.0279(12) 0.0061(9) 0.0019(9) 0.0011(8)
O14 0.0130(10) 0.0149(10) 0.0222(10) 0.0027(8) 0.0022(8) 0.0002(8)
C1 0.0238(17) 0.0218(17) 0.042(2) 0.0037(15) -0.0031(15) 0.0007(13)
C2 0.037(2) 0.022(2) 0.069(3) 0.0101(19) -0.005(2) -0.0072(16)
C3 0.035(2) 0.0172(18) 0.057(3) 0.0079(16) -0.0064(18) 0.0032(15)
C4 0.0260(17) 0.0222(18) 0.044(2) 0.0023(15) -0.0020(15) 0.0033(14)
C5 0.0247(18) 0.033(2) 0.056(3) 0.0070(19) -0.0064(17) 0.0045(16)
C6 0.0224(15) 0.0207(16) 0.0233(15) -0.0016(12) 0.0040(12) 0.0007(12)
N1 0.0241(14) 0.0159(14) 0.0315(15) 0.0022(11) 0.0019(11) 0.0009(11)
N2 0.0234(14) 0.0246(15) 0.0352(16) 0.0031(12) 0.0070(12) -0.0011(12)
C7 0.0223(15) 0.0216(16) 0.0267(16) -0.0009(13) 0.0037(13) 0.0013(12)
C8 0.0270(16) 0.0222(17) 0.0243(16) -0.0040(13) 0.0067(13) 0.0018(13)
C9 0.0275(16) 0.0216(16) 0.0185(15) -0.0027(12) 0.0010(12) -0.0011(13)
C10 0.0235(16) 0.0223(17) 0.0229(15) -0.0032(12) 0.0027(12) -0.0023(12)
C11 0.0223(16) 0.031(2) 0.0335(19) -0.0112(15) -0.0014(14) 0.0003(14)
C12 0.0230(16) 0.0209(16) 0.0242(16) -0.0032(12) 0.0033(12) -0.0013(12)
N3 0.0210(13) 0.0210(14) 0.0253(14) -0.0060(11) 0.0045(11) -0.0032(11)
N4 0.0216(14) 0.0256(16) 0.0380(17) -0.0133(13) 0.0044(12) -0.0031(12)

loop_
_atom_type_symbol
_atom_type_description
_atom_type_scat_dispersion_real
_atom_type_scat_dispersion_imag
_atom_type_scat_source
C C 0.0033 0.0016 'International Tables Vol C Tables 4.2.6.8 and 6.1.1.4'
H H 0.0000 0.0000 'International Tables Vol C Tables 4.2.6.8 and 6.1.1.4'
N N 0.0061 0.0033 'International Tables Vol C Tables 4.2.6.8 and 6.1.1.4'
O O 0.0106 0.0060 'International Tables Vol C Tables 4.2.6.8 and 6.1.1.4'
V V 0.3005 0.5294 'International Tables Vol C Tables 4.2.6.8 and 6.1.1.4'

loop_
_geom_angle_atom_site_label_1
_geom_angle_atom_site_label_2
_geom_angle_atom_site_label_3
_geom_angle
_geom_angle_site_symmetry_1
_geom_angle_site_symmetry_3
_geom_angle_publ_flag
O1 V1 O5 105.27(11) . . ?
O1 V1 O4 102.51(12) . . ?
O5 V1 O4 92.87(10) . . ?
O1 V1 O2 101.67(12) . . ?
O5 V1 O2 91.80(10) . . ?
O4 V1 O2 153.18(10) . . ?
O1 V1 O3 100.23(11) . . ?
O5 V1 O3 154.47(10) . . ?
O4 V1 O3 82.72(9) . . ?
O2 V1 O3 81.75(9) . . ?
O1 V1 O14 173.21(10) . . ?
O5 V1 O14 81.47(9) . . ?
O4 V1 O14 77.67(9) . . ?
O2 V1 O14 76.95(9) . . ?
O3 V1 O14 73.01(8) . . ?
O1 V1 V5 138.69(9) . . ?
O5 V1 V5 33.43(7) . . ?
O4 V1 V5 85.34(7) . . ?
O2 V1 V5 84.13(7) . . ?
O3 V1 V5 121.05(6) . . ?
O14 V1 V5 48.04(5) . . ?
O1 V1 V4 134.56(9) . . ?
O5 V1 V4 82.38(7) . . ?
O4 V1 V4 32.11(7) . . ?
O2 V1 V4 123.11(7) . . ?
O3 V1 V4 80.65(6) . . ?
O14 V1 V4 46.17(5) . . ?
V5 V1 V4 60.962(16) . . ?
O1 V1 V3 130.65(9) . . ?
O5 V1 V3 124.07(7) . . ?
O4 V1 V3 77.85(7) . . ?
O2 V1 V3 77.68(7) . . ?
O3 V1 V3 30.42(6) . . ?
O14 V1 V3 42.60(5) . . ?
V5 V1 V3 90.640(19) . . ?
V4 V1 V3 60.836(17) . . ?
O1 V1 V2 133.16(10) . . ?
O5 V1 V2 82.40(8) . . ?
O4 V1 V2 123.51(7) . . ?
O2 V1 V2 31.51(7) . . ?
O3 V1 V2 79.27(6) . . ?
O14 V1 V2 45.89(5) . . ?
V5 V1 V2 60.842(17) . . ?
V4 V1 V2 91.96(2) . . ?
V3 V1 V2 60.366(17) . . ?
O6 V2 O2 102.66(11) . . ?
O6 V2 O13 101.66(11) . . ?
O2 V2 O13 95.38(10) . . ?
O6 V2 O7 100.81(11) . . ?
O2 V2 O7 92.82(10) . . ?
O13 V2 O7 153.72(9) . . ?
O6 V2 O9 99.56(10) . 3_666 ?
O2 V2 O9 156.76(10) . 3_666 ?
O13 V2 O9 86.65(9) . 3_666 ?
O7 V2 O9 76.32(9) . 3_666 ?
O6 V2 O14 174.81(10) . . ?
O2 V2 O14 82.20(9) . . ?
O13 V2 O14 79.49(9) . . ?
O7 V2 O14 76.95(8) . . ?
O9 V2 O14 75.40(8) 3_666 . ?
O6 V2 V4 90.82(9) . 3_666 ?
O2 V2 V4 133.12(7) . 3_666 ?
O13 V2 V4 125.85(7) . 3_666 ?
O7 V2 V4 40.33(6) . 3_666 ?
O9 V2 V4 39.21(6) 3_666 3_666 ?
O14 V2 V4 84.46(6) . 3_666 ?
O6 V2 V1 136.17(9) . . ?
O2 V2 V1 33.84(7) . . ?
O13 V2 V1 83.47(7) . . ?
O7 V2 V1 89.69(7) . . ?
O9 V2 V1 124.26(6) 3_666 . ?
O14 V2 V1 48.86(6) . . ?
V4 V2 V1 121.52(2) 3_666 . ?
O6 V2 V3 136.42(8) . . ?
O2 V2 V3 78.58(7) . . ?
O13 V2 V3 121.75(7) . . ?
O7 V2 V3 36.38(6) . . ?
O9 V2 V3 80.69(6) 3_666 . ?
O14 V2 V3 42.27(5) . . ?
V4 V2 V3 61.912(17) 3_666 . ?
V1 V2 V3 59.750(16) . . ?
O6 V2 V5 134.42(8) . . ?
O2 V2 V5 84.13(7) . . ?
O13 V2 V5 32.96(7) . . ?
O7 V2 V5 124.08(7) . . ?
O9 V2 V5 85.18(6) 3_666 . ?
O14 V2 V5 47.25(5) . . ?
V4 V2 V5 117.32(2) 3_666 . ?
V1 V2 V5 58.871(17) . . ?
V3 V2 V5 89.148(19) . . ?
O3 V3 O8 106.74(11) . . ?
O3 V3 O7 97.20(10) . . ?
O8 V3 O7 96.99(10) . . ?
O3 V3 O9 97.71(10) . . ?
O8 V3 O9 96.00(10) . . ?
O7 V3 O9 156.48(9) . . ?
O3 V3 O14 87.54(10) . . ?
O8 V3 O14 165.70(10) . . ?
O7 V3 O14 81.34(9) . . ?
O9 V3 O14 81.24(9) . . ?
O3 V3 O14 165.85(10) . 3_666 ?
O8 V3 O14 87.40(9) . 3_666 ?
O7 V3 O14 80.79(9) . 3_666 ?
O9 V3 O14 80.31(9) . 3_666 ?
O14 V3 O14 78.31(9) . 3_666 ?
O3 V3 V5 145.63(8) . 3_666 ?
O8 V3 V5 38.89(7) . 3_666 ?
O7 V3 V5 89.18(7) . 3_666 ?
O9 V3 V5 88.71(7) . 3_666 ?
O14 V3 V5 126.83(6) . 3_666 ?
O14 V3 V5 48.52(6) 3_666 3_666 ?
O3 V3 V1 38.40(7) . . ?
O8 V3 V1 145.13(8) . . ?
O7 V3 V1 90.66(7) . . ?
O9 V3 V1 89.81(7) . . ?
O14 V3 V1 49.15(6) . . ?
O14 V3 V1 127.45(6) 3_666 . ?
V5 V3 V1 175.92(2) 3_666 . ?
O3 V3 V2 84.27(7) . . ?
O8 V3 V2 134.37(8) . . ?
O7 V3 V2 37.39(7) . . ?
O9 V3 V2 126.96(6) . . ?
O14 V3 V2 45.78(6) . . ?
O14 V3 V2 85.81(6) 3_666 . ?
V5 V3 V2 118.36(2) 3_666 . ?
V1 V3 V2 59.884(17) . . ?
O10 V4 O4 101.91(11) . . ?
O10 V4 O11 102.39(11) . . ?
O4 V4 O11 95.54(10) . . ?
O10 V4 O9 100.11(10) . . ?
O4 V4 O9 91.31(9) . . ?
O11 V4 O9 154.54(10) . . ?
O10 V4 O7 100.30(10) . 3_666 ?
O4 V4 O7 156.27(10) . 3_666 ?
O11 V4 O7 87.75(10) . 3_666 ?
O9 V4 O7 76.60(9) . 3_666 ?
O10 V4 O14 175.52(10) . . ?
O4 V4 O14 81.66(9) . . ?
O11 V4 O14 79.80(9) . . ?
O9 V4 O14 76.98(8) . . ?
O7 V4 O14 75.79(8) 3_666 . ?
O10 V4 V2 90.83(9) . 3_666 ?
O4 V4 V2 132.21(7) . 3_666 ?
O11 V4 V2 126.66(7) . 3_666 ?
O9 V4 V2 40.92(6) . 3_666 ?
O7 V4 V2 38.91(6) 3_666 3_666 ?
O14 V4 V2 84.75(6) . 3_666 ?
O10 V4 V1 134.78(9) . . ?
O4 V4 V1 33.24(7) . . ?
O11 V4 V1 83.20(7) . . ?
O9 V4 V1 89.37(6) . . ?
O7 V4 V1 124.87(6) 3_666 . ?
O14 V4 V1 49.08(6) . . ?
V2 V4 V1 121.90(2) 3_666 . ?
O10 V4 V5 135.31(9) . . ?
O4 V4 V5 84.43(7) . . ?
O11 V4 V5 33.13(7) . . ?
O9 V4 V5 124.16(6) . . ?
O7 V4 V5 85.68(6) 3_666 . ?
O14 V4 V5 47.26(5) . . ?
V2 V4 V5 117.56(2) 3_666 . ?
V1 V4 V5 59.008(17) . . ?
O12 V5 O5 103.41(11) . . ?
O12 V5 O13 101.73(11) . . ?
O5 V5 O13 91.66(10) . . ?
O12 V5 O11 101.85(11) . . ?
O5 V5 O11 90.38(10) . . ?
O13 V5 O11 155.16(10) . . ?
O12 V5 O8 99.50(11) . 3_666 ?
O5 V5 O8 157.08(9) . 3_666 ?
O13 V5 O8 84.12(9) . 3_666 ?
O11 V5 O8 84.42(9) . 3_666 ?
O12 V5 O14 174.62(10) . . ?
O5 V5 O14 81.96(9) . . ?
O13 V5 O14 77.97(9) . . ?
O11 V5 O14 77.81(9) . . ?
O8 V5 O14 75.12(8) 3_666 . ?
O12 V5 V1 135.89(9) . . ?
O5 V5 V1 32.48(7) . . ?
O13 V5 V1 84.79(7) . . ?
O11 V5 V1 83.72(7) . . ?
O8 V5 V1 124.60(6) 3_666 . ?
O14 V5 V1 49.48(5) . . ?
O12 V5 V3 130.72(9) . 3_666 ?
O5 V5 V3 125.86(7) . 3_666 ?
O13 V5 V3 79.55(7) . 3_666 ?
O11 V5 V3 79.22(7) . 3_666 ?
O8 V5 V3 31.22(6) 3_666 3_666 ?
O14 V5 V3 43.90(5) . 3_666 ?
V1 V5 V3 93.378(19) . 3_666 ?
O12 V5 V4 134.34(9) . . ?
O5 V5 V4 80.90(7) . . ?
O13 V5 V4 123.75(7) . . ?
O11 V5 V4 32.59(7) . . ?
O8 V5 V4 82.79(6) 3_666 . ?
O14 V5 V4 45.79(5) . . ?
V1 V5 V4 60.030(17) . . ?
V3 V5 V4 62.171(17) 3_666 . ?
O12 V5 V2 134.55(9) . . ?
O5 V5 V2 81.25(7) . . ?
O13 V5 V2 32.97(7) . . ?
O11 V5 V2 123.47(7) . . ?
O8 V5 V2 83.08(6) 3_666 . ?
O14 V5 V2 45.70(5) . . ?
V1 V5 V2 60.287(17) . . ?
V3 V5 V2 62.727(17) 3_666 . ?
V4 V5 V2 91.101(19) . . ?
V2 O2 V1 114.65(11) . . ?
V3 O3 V1 111.18(11) . . ?
V4 O4 V1 114.66(12) . . ?
V1 O5 V5 114.09(12) . . ?
V3 O7 V2 106.23(10) . . ?
V3 O7 V4 107.40(10) . 3_666 ?
V2 O7 V4 100.76(9) . 3_666 ?
V3 O8 V5 109.89(11) . 3_666 ?
V3 O9 V4 106.09(10) . . ?
V3 O9 V2 107.29(10) . 3_666 ?
V4 O9 V2 99.87(9) . 3_666 ?
V4 O11 V5 114.29(11) . . ?
V5 O13 V2 114.07(11) . . ?
V3 O14 V3 101.69(9) . 3_666 ?
V3 O14 V2 91.96(8) . . ?
V3 O14 V2 95.07(8) 3_666 . ?
V3 O14 V4 92.46(8) . . ?
V3 O14 V4 93.97(8) 3_666 . ?
V2 O14 V4 168.93(11) . . ?
V3 O14 V5 170.73(11) . . ?
V3 O14 V5 87.58(7) 3_666 . ?
V2 O14 V5 87.06(7) . . ?
V4 O14 V5 86.95(8) . . ?
V3 O14 V1 88.25(7) . . ?
V3 O14 V1 170.03(11) 3_666 . ?
V2 O14 V1 85.24(7) . . ?
V4 O14 V1 84.75(7) . . ?
V5 O14 V1 82.48(7) . . ?
N1 C1 C2 120.4(3) . . ?
C1 C2 C3 117.3(4) . . ?
C4 C3 C2 122.5(3) . . ?
C3 C4 C6 118.2(3) . . ?
C3 C4 C5 122.5(3) . . ?
C6 C4 C5 119.3(3) . . ?
N2 C6 N1 118.6(3) . . ?
N2 C6 C4 123.3(3) . . ?
N1 C6 C4 118.0(3) . . ?
C1 N1 C6 123.6(3) . . ?
C8 C7 N3 120.4(3) . . ?
C7 C8 C9 118.2(3) . . ?
C10 C9 C8 121.8(3) . . ?
C9 C10 C12 118.1(3) . . ?
C9 C10 C11 122.5(3) . . ?
C12 C10 C11 119.4(3) . . ?
N4 C12 N3 118.7(3) . . ?
N4 C12 C10 122.7(3) . . ?
N3 C12 C10 118.5(3) . . ?
C12 N3 C7 123.0(3) . . ?
N5A C13A C14A 120.7(5) . . ?
C13A C14A C15A 116.4(5) . . ?
C16A C15A C14A 124.0(7) . . ?
C15A C16A C18A 117.0(5) . . ?
C15A C16A C17A 121.8(5) . . ?
C18A C16A C17A 121.2(4) . . ?
N5A C18A N6A 118.0(5) . . ?
N5A C18A C16A 118.6(4) . . ?
N6A C18A C16A 123.4(5) . . ?
C18A N5A C13A 123.1(4) . . ?
N5B C13B C14B 119.8(13) . . ?
C13B C14B C15B 115.2(10) . . ?
C16B C15B C14B 114.6(10) . . ?
C18B C16B C15B 124.8(13) . . ?
C18B C16B C17B 121.0(18) . . ?
C15B C16B C17B 113.9(18) . . ?
N6B C18B N5B 121(2) . . ?
N6B C18B C16B 124.0(18) . . ?
N5B C18B C16B 112.3(13) . . ?
C13B N5B C18B 132.2(15) . . ?

loop_
_geom_bond_atom_site_label_1
_geom_bond_atom_site_label_2
_geom_bond_distance
_geom_bond_site_symmetry_2
_geom_bond_publ_flag
V1 O1 1.609(2) . ?
V1 O5 1.799(2) . ?
V1 O4 1.864(2) . ?
V1 O2 1.901(2) . ?
V1 O3 2.064(2) . ?
V1 O14 2.345(2) . ?
V1 V5 3.0581(7) . ?
V1 V4 3.0903(7) . ?
V1 V3 3.0985(7) . ?
V1 V2 3.1028(8) . ?
V2 O6 1.616(2) . ?
V2 O2 1.784(2) . ?
V2 O13 1.860(2) . ?
V2 O7 1.972(2) . ?
V2 O9 2.051(2) 3_666 ?
V2 O14 2.236(2) . ?
V2 V4 3.0840(8) 3_666 ?
V2 V3 3.1178(7) . ?
V2 V5 3.1198(7) . ?
V3 O3 1.682(2) . ?
V3 O8 1.687(2) . ?
V3 O7 1.926(2) . ?
V3 O9 1.942(2) . ?
V3 O14 2.098(2) . ?
V3 O14 2.123(2) 3_666 ?
V3 V5 3.0592(7) 3_666 ?
V4 O10 1.615(2) . ?
V4 O4 1.807(2) . ?
V4 O11 1.843(2) . ?
V4 O9 1.979(2) . ?
V4 O7 2.032(2) 3_666 ?
V4 O14 2.239(2) . ?
V4 V5 3.1189(7) . ?
V5 O12 1.616(2) . ?
V5 O5 1.845(2) . ?
V5 O13 1.859(2) . ?
V5 O11 1.870(2) . ?
V5 O8 2.042(2) 3_666 ?
V5 O14 2.294(2) . ?
C1 N1 1.345(5) . ?
C1 C2 1.374(5) . ?
C2 C3 1.420(6) . ?
C3 C4 1.358(5) . ?
C4 C6 1.428(5) . ?
C4 C5 1.504(5) . ?
C6 N2 1.317(4) . ?
C6 N1 1.362(4) . ?
C7 C8 1.358(5) . ?
C7 N3 1.365(4) . ?
C8 C9 1.413(5) . ?
C9 C10 1.372(5) . ?
C10 C12 1.423(5) . ?
C10 C11 1.502(5) . ?
C12 N4 1.327(4) . ?
C12 N3 1.351(4) . ?
C13A N5A 1.359(7) . ?
C13A C14A 1.363(8) . ?
C14A C15A 1.412(9) . ?
C15A C16A 1.347(7) . ?
C16A C18A 1.432(6) . ?
C16A C17A 1.488(6) . ?
C18A N5A 1.342(7) . ?
C18A N6A 1.344(6) . ?
C13B N5B 1.289(14) . ?
C13B C14B 1.509(2) . ?
C14B C15B 1.509(2) . ?
C15B C16B 1.509(2) . ?
C16B C18B 1.42(3) . ?
C16B C17B 1.510(2) . ?
C18B N6B 1.19(2) . ?
C18B N5B 1.341(14) . ?
